data_4332103
loop_
_publ_author_name
'Kempter, Andreas'
'Gemel, Christian'
'Hardman, Ned J.'
'Fischer, Roland A.'

_publ_section_title
;
 Insertion of the Ga(I) Bis-imidinate Ga(DDP) into the Metal Halogen Bonds
 of Rh(I) Complexes. How Electrophilic Are Coordinated Ga(DDP)
 Fragments?&#x2020;
;
_journal_issue 7
_journal_name_full 'Inorganic Chemistry'
_journal_page_first 3133
_journal_page_last 3138
_journal_paper_doi 10.1021/ic0521731
_journal_volume 45
_journal_year 2006
_chemical_formula_sum 'C43 H61 Cl Ga N2 Rh'
_chemical_formula_weight 814.02
_chemical_name_systematic
; 
 ? 
;
_space_group_IT_number 2
_symmetry_cell_setting triclinic
_symmetry_space_group_name_Hall '-P 1'
_symmetry_space_group_name_H-M 'P -1'
_atom_sites_solution_hydrogens geom
_atom_sites_solution_primary direct
_atom_sites_solution_secondary difmap
_audit_creation_method SHELXL-97
_cell_angle_alpha 87.85(3)
_cell_angle_beta 87.03(3)
_cell_angle_gamma 76.08(4)
_cell_formula_units_Z 2
_cell_length_a 10.487(5)
_cell_length_b 11.495(5)
_cell_length_c 16.571(4)
_cell_measurement_reflns_used 200
_cell_measurement_temperature 105(2)
_cell_measurement_theta_max 20
_cell_measurement_theta_min 15
_cell_volume 1935.7(14)
_computing_cell_refinement
;
CrysAlis RED, Oxford Diffraction Ltd.,
Version 1.170.32 (release 06.06.2003 CrysAlis170 VC++)
(compiled Jun  6 2003,13:53:32)
;
_computing_data_collection
;
CrysAlis CCD, Oxford Diffraction Ltd.,
Version 1.170.32 (release 06.06.2003 CrysAlis170 VC++)
(compiled Jun  6 2003,13:53:32)
;
_computing_data_reduction
;
CrysAlis RED, Oxford Diffraction Ltd.,
Version 1.170.32 (release 06.06.2003 CrysAlis170 VC++)
(compiled Jun  6 2003,13:53:32)
;
_computing_structure_refinement 'SHELXL-97 (Sheldrick, 1997)'
_computing_structure_solution 'SHELXS-97 (Sheldrick, 1990)'
_diffrn_ambient_temperature 105(2)
_diffrn_detector_area_resol_mean 'not measured'
_diffrn_measured_fraction_theta_full 0.994
_diffrn_measured_fraction_theta_max 0.994
_diffrn_measurement_device_type 'multiwire proportional'
_diffrn_measurement_method 'phi and omega scans'
_diffrn_radiation_monochromator graphite
_diffrn_radiation_source 'fine-focus sealed tube'
_diffrn_radiation_type MoK\a
_diffrn_radiation_wavelength 0.71073
_diffrn_reflns_av_R_equivalents 0.0496
_diffrn_reflns_av_sigmaI/netI 0.0691
_diffrn_reflns_limit_h_max 12
_diffrn_reflns_limit_h_min -11
_diffrn_reflns_limit_k_max 13
_diffrn_reflns_limit_k_min -13
_diffrn_reflns_limit_l_max 17
_diffrn_reflns_limit_l_min -19
_diffrn_reflns_number 14929
_diffrn_reflns_theta_full 25.05
_diffrn_reflns_theta_max 25.05
_diffrn_reflns_theta_min 3.24
_diffrn_standards_decay_% 'not measured'
_diffrn_standards_interval_count 'not measured'
_diffrn_standards_interval_time 'not measured'
_diffrn_standards_number 'not measured'
_exptl_absorpt_coefficient_mu 1.223
_exptl_absorpt_correction_T_max 0.91145
_exptl_absorpt_correction_T_min 0.82898
_exptl_absorpt_correction_type numerical
_exptl_absorpt_process_details none
_exptl_crystal_colour greenish
_exptl_crystal_density_diffrn 1.397
_exptl_crystal_density_method 'not measured'
_exptl_crystal_description octahedral
_exptl_crystal_F_000 852
_exptl_crystal_size_max 0.25
_exptl_crystal_size_mid 0.21
_exptl_crystal_size_min 0.21
_refine_diff_density_max 1.203
_refine_diff_density_min -0.567
_refine_diff_density_rms 0.098
_refine_ls_extinction_method none
_refine_ls_goodness_of_fit_ref 0.954
_refine_ls_hydrogen_treatment mixed
_refine_ls_matrix_type full
_refine_ls_number_parameters 433
_refine_ls_number_reflns 6832
_refine_ls_number_restraints 0
_refine_ls_restrained_S_all 0.954
_refine_ls_R_factor_all 0.0625
_refine_ls_R_factor_gt 0.0416
_refine_ls_shift/su_max 0.010
_refine_ls_shift/su_mean 0.001
_refine_ls_structure_factor_coef Fsqd
_refine_ls_weighting_details 'calc w=1/[\s^2^(Fo^2^)+(0.0495P)^2^+0.0000P] where P=(Fo^2^+2Fc^2^)/3'
_refine_ls_weighting_scheme calc
_refine_ls_wR_factor_gt 0.0878
_refine_ls_wR_factor_ref 0.0948
_reflns_number_gt 5127
_reflns_number_total 6832
_reflns_threshold_expression >2sigma(I)
_cod_data_source_file ic0521731sup1.cif
_cod_data_source_block 2
_cod_depositor_comments
;
The following automatic conversions were performed:

'_symmetry_cell_setting' value 'Triclinic' changed to 'triclinic'
according to /home/saulius/struct/CIF-dictionaries/cif_core.dic
dictionary named 'cif_core.dic' version 2.4.2 from 2011-04-26.

Automatic conversion script
Id: cif_fix_values 1891 2012-01-12 08:04:46Z andrius 
;
_cod_original_cell_volume 1935.6(12)
_cod_original_sg_symbol_H-M P-1
_cod_database_code 4332103

loop_
_symmetry_equiv_pos_as_xyz
'x, y, z'
'-x, -y, -z'

loop_
_atom_site_label
_atom_site_type_symbol
_atom_site_fract_x
_atom_site_fract_y
_atom_site_fract_z
_atom_site_U_iso_or_equiv
_atom_site_adp_type
_atom_site_occupancy
_atom_site_symmetry_multiplicity
_atom_site_calc_flag
_atom_site_refinement_flags
C13 C -0.0221(4) 0.3980(4) 0.3376(2) 0.0223(9) Uani 1 1 d .
H13A H 0.0079 0.4277 0.3861 0.033 Uiso 1 1 calc R
H13B H -0.0419 0.3200 0.3500 0.033 Uiso 1 1 calc R
H13C H -0.1015 0.4551 0.3196 0.033 Uiso 1 1 calc R
Rh Rh 0.25542(3) 0.64443(3) 0.365838(17) 0.01543(10) Uani 1 1 d .
Ga Ga 0.31707(4) 0.58218(3) 0.22956(2) 0.01328(11) Uani 1 1 d .
Cl Cl 0.53829(9) 0.56923(8) 0.19813(6) 0.0195(2) Uani 1 1 d .
C3 C 0.2867(4) 0.6010(3) 0.0584(2) 0.0155(8) Uani 1 1 d .
C12 C 0.0852(4) 0.3845(3) 0.2710(2) 0.0179(8) Uani 1 1 d .
H12A H 0.0978 0.4666 0.2572 0.021 Uiso 1 1 calc R
C6 C 0.3341(4) 0.3198(3) 0.2543(2) 0.0152(8) Uani 1 1 d .
C31 C 0.0518(4) 0.6990(3) 0.3469(2) 0.0162(8) Uani 1 1 d .
H31A H 0.0243 0.6651 0.2977 0.019 Uiso 1 1 calc R
C24 C 0.3665(4) 0.8610(3) 0.1362(2) 0.0201(9) Uani 1 1 d .
H24A H 0.4099 0.7740 0.1305 0.024 Uiso 1 1 calc R
C15 C 0.5848(4) 0.2450(3) 0.2266(2) 0.0188(9) Uani 1 1 d .
H15A H 0.5660 0.3059 0.1815 0.023 Uiso 1 1 calc R
C36 C -0.0370(4) 1.0000(3) 0.3767(2) 0.0216(9) Uani 1 1 d .
H36A H -0.0490 1.0189 0.3184 0.026 Uiso 1 1 calc R
H36B H -0.0278 1.0738 0.4024 0.026 Uiso 1 1 calc R
C7 C 0.2170(4) 0.3080(3) 0.2958(2) 0.0143(8) Uani 1 1 d .
C32 C -0.0367(4) 0.6936(3) 0.4215(2) 0.0197(9) Uani 1 1 d .
H32A H -0.0104 0.7383 0.4651 0.024 Uiso 1 1 calc R
H32B H -0.0251 0.6091 0.4402 0.024 Uiso 1 1 calc R
C26 C 0.4233(4) 0.9302(4) 0.0686(3) 0.0265(10) Uani 1 1 d .
H26A H 0.4022 0.9049 0.0161 0.040 Uiso 1 1 calc R
H26B H 0.5190 0.9137 0.0723 0.040 Uiso 1 1 calc R
H26C H 0.3852 1.0163 0.0742 0.040 Uiso 1 1 calc R
C33 C -0.1826(4) 0.7471(4) 0.4050(2) 0.0223(9) Uani 1 1 d .
H33A H -0.2123 0.6935 0.3686 0.027 Uiso 1 1 calc R
H33B H -0.2348 0.7488 0.4567 0.027 Uiso 1 1 calc R
C10 C 0.4578(4) 0.1621(3) 0.3384(2) 0.0216(9) Uani 1 1 d .
H10A H 0.5396 0.1124 0.3538 0.026 Uiso 1 1 calc R
C2 C 0.3362(4) 0.4776(3) 0.0526(2) 0.0159(8) Uani 1 1 d .
H2A H 0.3703 0.4490 0.0009 0.019 Uiso 1 1 calc R
C18 C 0.1629(4) 0.7779(3) 0.1244(2) 0.0164(8) Uani 1 1 d .
C30 C 0.1080(4) 0.7989(3) 0.3304(2) 0.0174(8) Uani 1 1 d .
H30A H 0.1141 0.8211 0.2717 0.021 Uiso 1 1 calc R
C11 C 0.4564(4) 0.2455(3) 0.2739(2) 0.0167(8) Uani 1 1 d .
C37 C 0.0917(4) 0.9038(3) 0.3857(2) 0.0185(9) Uani 1 1 d .
H37A H 0.1664 0.9417 0.3747 0.022 Uiso 1 1 calc R
H37B H 0.0958 0.8732 0.4424 0.022 Uiso 1 1 calc R
C4 C 0.3634(4) 0.2631(3) 0.0886(2) 0.0190(9) Uani 1 1 d .
H4A H 0.3647 0.2095 0.1361 0.028 Uiso 1 1 calc R
H4B H 0.4477 0.2405 0.0579 0.028 Uiso 1 1 calc R
H4C H 0.2922 0.2565 0.0543 0.028 Uiso 1 1 calc R
C8 C 0.2244(4) 0.2221(3) 0.3579(2) 0.0200(9) Uani 1 1 d .
H8A H 0.1460 0.2123 0.3857 0.024 Uiso 1 1 calc R
C20 C 0.1373(4) 0.9905(3) 0.1286(2) 0.0238(9) Uani 1 1 d .
H20A H 0.1737 1.0579 0.1332 0.029 Uiso 1 1 calc R
C9 C 0.3449(4) 0.1503(3) 0.3798(2) 0.0238(9) Uani 1 1 d .
H9A H 0.3489 0.0934 0.4232 0.029 Uiso 1 1 calc R
C34 C -0.2116(4) 0.8735(4) 0.3671(3) 0.0246(9) Uani 1 1 d .
H34A H -0.3079 0.9021 0.3626 0.029 Uiso 1 1 calc R
H34B H -0.1712 0.8691 0.3117 0.029 Uiso 1 1 calc R
C17 C 0.6423(4) 0.1202(3) 0.1897(2) 0.0226(9) Uani 1 1 d .
H17A H 0.5767 0.0994 0.1566 0.034 Uiso 1 1 calc R
H17B H 0.6653 0.0598 0.2333 0.034 Uiso 1 1 calc R
H17C H 0.7213 0.1225 0.1560 0.034 Uiso 1 1 calc R
C22 C -0.0510(4) 0.9105(4) 0.1167(2) 0.0246(9) Uani 1 1 d .
H22A H -0.1433 0.9235 0.1122 0.029 Uiso 1 1 calc R
C42 C 0.3546(4) 0.4770(4) 0.4407(2) 0.0243(10) Uani 1 1 d .
H42A H 0.3413 0.3965 0.4280 0.029 Uiso 1 1 calc R
C27 C -0.0358(4) 0.6879(4) 0.1127(2) 0.0225(9) Uani 1 1 d .
H27A H 0.0250 0.6155 0.1364 0.027 Uiso 1 1 calc R
C35 C -0.1624(4) 0.9673(4) 0.4133(2) 0.0235(9) Uani 1 1 d .
H35A H -0.2336 1.0415 0.4162 0.028 Uiso 1 1 calc R
H35B H -0.1456 0.9366 0.4693 0.028 Uiso 1 1 calc R
C23 C 0.0268(4) 0.7937(4) 0.1184(2) 0.0195(9) Uani 1 1 d .
C16 C 0.6898(4) 0.2744(4) 0.2777(2) 0.0245(9) Uani 1 1 d .
H16A H 0.6557 0.3530 0.3018 0.037 Uiso 1 1 calc R
H16B H 0.7684 0.2759 0.2434 0.037 Uiso 1 1 calc R
H16C H 0.7126 0.2131 0.3208 0.037 Uiso 1 1 calc R
C5 C 0.2810(4) 0.6747(4) -0.0202(2) 0.0210(9) Uani 1 1 d .
H5A H 0.2443 0.7596 -0.0089 0.032 Uiso 1 1 calc R
H5B H 0.2252 0.6476 -0.0575 0.032 Uiso 1 1 calc R
H5C H 0.3699 0.6644 -0.0448 0.032 Uiso 1 1 calc R
C43 C 0.4470(4) 0.5251(4) 0.3951(2) 0.0263(10) Uani 1 1 d .
H43A H 0.5021 0.4766 0.3515 0.032 Uiso 1 1 calc R
C44 C 0.4597(4) 0.6438(4) 0.4072(2) 0.0286(10) Uani 1 1 d .
H44A H 0.5213 0.6790 0.3714 0.034 Uiso 1 1 calc R
C19 C 0.2201(4) 0.8758(3) 0.1291(2) 0.0184(9) Uani 1 1 d .
C21 C 0.0041(4) 1.0081(4) 0.1215(3) 0.0298(10) Uani 1 1 d .
H21A H -0.0503 1.0872 0.1198 0.036 Uiso 1 1 calc R
C41 C 0.2676(4) 0.5507(4) 0.4944(2) 0.0255(10) Uani 1 1 d .
H41A H 0.1898 0.5237 0.5184 0.031 Uiso 1 1 calc R
C25 C 0.3985(4) 0.8988(4) 0.2189(3) 0.0285(10) Uani 1 1 d .
H25A H 0.3619 0.8532 0.2615 0.043 Uiso 1 1 calc R
H25B H 0.3599 0.9846 0.2253 0.043 Uiso 1 1 calc R
H25C H 0.4941 0.8826 0.2229 0.043 Uiso 1 1 calc R
C40 C 0.2754(4) 0.6693(4) 0.5042(2) 0.0258(10) Uani 1 1 d .
H40A H 0.2030 0.7252 0.5349 0.031 Uiso 1 1 calc R
C45 C 0.3721(4) 0.7151(4) 0.4609(2) 0.0275(10) Uani 1 1 d .
H45A H 0.3681 0.8028 0.4620 0.033 Uiso 1 1 calc R
N1 N 0.3261(3) 0.4147(3) 0.19324(18) 0.0140(7) Uani 1 1 d .
N2 N 0.2449(3) 0.6569(3) 0.12722(18) 0.0145(7) Uani 1 1 d .
C1 C 0.3412(4) 0.3908(3) 0.1155(2) 0.0163(8) Uani 1 1 d .
C28 C -0.1679(4) 0.7042(4) 0.1577(3) 0.0318(11) Uani 1 1 d .
H28A H -0.1584 0.7188 0.2147 0.048 Uiso 1 1 calc R
H28B H -0.2003 0.6316 0.1535 0.048 Uiso 1 1 calc R
H28C H -0.2304 0.7727 0.1340 0.048 Uiso 1 1 calc R
C14 C 0.0379(4) 0.3382(4) 0.1951(2) 0.0268(10) Uani 1 1 d .
H14A H 0.1071 0.3291 0.1521 0.040 Uiso 1 1 calc R
H14B H -0.0413 0.3954 0.1770 0.040 Uiso 1 1 calc R
H14C H 0.0178 0.2603 0.2075 0.040 Uiso 1 1 calc R
C29 C -0.0512(5) 0.6638(5) 0.0235(3) 0.0370(12) Uani 1 1 d .
H29A H -0.0910 0.5953 0.0202 0.055 Uiso 1 1 calc R
H29B H 0.0354 0.6458 -0.0048 0.055 Uiso 1 1 calc R
H29C H -0.1078 0.7348 -0.0017 0.055 Uiso 1 1 calc R

loop_
_atom_site_aniso_label
_atom_site_aniso_U_11
_atom_site_aniso_U_22
_atom_site_aniso_U_33
_atom_site_aniso_U_23
_atom_site_aniso_U_13
_atom_site_aniso_U_12
C13 0.020(2) 0.024(2) 0.023(2) -0.0017(18) 0.0020(17) -0.0060(18)
Rh 0.01805(17) 0.01467(17) 0.01351(17) -0.00159(12) -0.00081(12) -0.00360(12)
Ga 0.0163(2) 0.0112(2) 0.0131(2) -0.00104(17) 0.00021(17) -0.00465(17)
Cl 0.0174(5) 0.0182(5) 0.0244(5) 0.0007(4) 0.0011(4) -0.0073(4)
C3 0.017(2) 0.017(2) 0.015(2) 0.0015(16) -0.0002(15) -0.0088(16)
C12 0.020(2) 0.014(2) 0.022(2) 0.0011(16) 0.0021(16) -0.0080(16)
C6 0.023(2) 0.0105(19) 0.014(2) -0.0010(15) 0.0009(16) -0.0069(16)
C31 0.016(2) 0.016(2) 0.015(2) -0.0028(16) -0.0040(15) 0.0002(16)
C24 0.021(2) 0.014(2) 0.028(2) -0.0014(17) 0.0063(17) -0.0087(17)
C15 0.021(2) 0.016(2) 0.020(2) 0.0021(16) -0.0006(16) -0.0047(17)
C36 0.030(2) 0.015(2) 0.021(2) -0.0046(17) 0.0015(18) -0.0069(18)
C7 0.021(2) 0.0110(19) 0.013(2) -0.0029(15) 0.0019(15) -0.0079(16)
C32 0.027(2) 0.014(2) 0.021(2) 0.0038(16) -0.0041(17) -0.0092(17)
C26 0.031(3) 0.016(2) 0.034(3) -0.0024(18) 0.007(2) -0.0106(19)
C33 0.020(2) 0.020(2) 0.027(2) -0.0002(18) 0.0002(17) -0.0042(17)
C10 0.028(2) 0.015(2) 0.022(2) 0.0025(17) -0.0017(18) -0.0052(17)
C2 0.019(2) 0.016(2) 0.014(2) -0.0037(16) 0.0018(15) -0.0066(16)
C18 0.024(2) 0.014(2) 0.011(2) 0.0023(15) 0.0001(16) -0.0062(16)
C30 0.013(2) 0.014(2) 0.022(2) 0.0002(16) 0.0002(16) 0.0002(16)
C11 0.018(2) 0.014(2) 0.020(2) -0.0003(16) 0.0009(16) -0.0084(16)
C37 0.019(2) 0.018(2) 0.020(2) -0.0010(17) 0.0013(16) -0.0076(17)
C4 0.023(2) 0.013(2) 0.021(2) -0.0026(16) 0.0017(17) -0.0037(16)
C8 0.025(2) 0.016(2) 0.021(2) 0.0020(17) 0.0031(17) -0.0105(17)
C20 0.032(3) 0.013(2) 0.027(2) -0.0012(17) 0.0072(19) -0.0098(18)
C9 0.034(3) 0.014(2) 0.022(2) 0.0062(17) -0.0001(19) -0.0052(18)
C34 0.020(2) 0.022(2) 0.029(2) -0.0036(18) -0.0042(18) -0.0002(18)
C17 0.021(2) 0.019(2) 0.027(2) -0.0026(18) 0.0013(17) -0.0033(17)
C22 0.022(2) 0.021(2) 0.029(2) -0.0002(18) -0.0029(18) -0.0023(18)
C42 0.032(2) 0.022(2) 0.016(2) 0.0005(17) -0.0088(18) 0.0002(19)
C27 0.025(2) 0.017(2) 0.026(2) -0.0017(17) -0.0058(18) -0.0060(18)
C35 0.022(2) 0.018(2) 0.028(2) -0.0023(18) -0.0001(18) 0.0007(17)
C23 0.023(2) 0.021(2) 0.017(2) 0.0009(17) -0.0022(16) -0.0098(17)
C16 0.018(2) 0.023(2) 0.032(2) -0.0004(19) -0.0016(18) -0.0053(18)
C5 0.029(2) 0.020(2) 0.014(2) 0.0000(16) 0.0012(17) -0.0059(18)
C43 0.022(2) 0.036(3) 0.016(2) -0.0006(19) -0.0038(17) 0.0018(19)
C44 0.025(2) 0.039(3) 0.023(2) 0.008(2) -0.0110(18) -0.007(2)
C19 0.025(2) 0.017(2) 0.015(2) 0.0011(16) 0.0026(17) -0.0097(17)
C21 0.030(3) 0.017(2) 0.039(3) 0.0015(19) 0.001(2) 0.0002(19)
C41 0.027(2) 0.036(3) 0.015(2) 0.0090(18) -0.0089(17) -0.009(2)
C25 0.029(2) 0.028(2) 0.032(3) -0.001(2) -0.0008(19) -0.014(2)
C40 0.032(3) 0.027(2) 0.017(2) -0.0068(18) -0.0074(18) -0.0002(19)
C45 0.031(3) 0.028(2) 0.026(2) 0.0001(19) -0.0160(19) -0.008(2)
N1 0.0157(17) 0.0118(16) 0.0144(17) -0.0010(13) 0.0030(13) -0.0038(13)
N2 0.0180(17) 0.0102(16) 0.0157(17) 0.0012(13) -0.0007(13) -0.0047(13)
C1 0.0137(19) 0.016(2) 0.021(2) -0.0028(16) 0.0048(16) -0.0073(16)
C28 0.029(3) 0.032(3) 0.037(3) 0.000(2) -0.001(2) -0.012(2)
C14 0.020(2) 0.036(3) 0.025(2) -0.0040(19) 0.0008(18) -0.0060(19)
C29 0.033(3) 0.049(3) 0.035(3) -0.013(2) 0.000(2) -0.020(2)

loop_
_atom_type_symbol
_atom_type_description
_atom_type_scat_dispersion_real
_atom_type_scat_dispersion_imag
_atom_type_scat_source
C C 0.0033 0.0016 'International Tables Vol C Tables 4.2.6.8 and 6.1.1.4'
H H 0.0000 0.0000 'International Tables Vol C Tables 4.2.6.8 and 6.1.1.4'
N N 0.0061 0.0033 'International Tables Vol C Tables 4.2.6.8 and 6.1.1.4'
Cl Cl 0.1484 0.1585 'International Tables Vol C Tables 4.2.6.8 and 6.1.1.4'
Ga Ga 0.2307 1.6083 'International Tables Vol C Tables 4.2.6.8 and 6.1.1.4'
Rh Rh -1.1178 0.9187 'International Tables Vol C Tables 4.2.6.8 and 6.1.1.4'

loop_
_geom_angle_atom_site_label_1
_geom_angle_atom_site_label_2
_geom_angle_atom_site_label_3
_geom_angle
C31 Rh C30 39.11(14)
C31 Rh C43 158.93(16)
C30 Rh C43 161.94(16)
C31 Rh C44 161.21(15)
C30 Rh C44 126.18(15)
C43 Rh C44 36.97(16)
C31 Rh C42 124.73(16)
C30 Rh C42 158.74(15)
C43 Rh C42 36.10(15)
C44 Rh C42 65.00(16)
C31 Rh C45 127.58(15)
C30 Rh C45 104.28(15)
C43 Rh C45 64.34(16)
C44 Rh C45 34.94(15)
C42 Rh C45 75.02(15)
C31 Rh C40 105.33(15)
C30 Rh C40 104.09(15)
C43 Rh C40 74.99(15)
C44 Rh C40 62.96(16)
C42 Rh C40 62.83(14)
C45 Rh C40 34.98(15)
C31 Rh C41 104.25(15)
C30 Rh C41 125.47(15)
C43 Rh C41 63.64(15)
C44 Rh C41 74.86(15)
C42 Rh C41 34.87(14)
C45 Rh C41 62.85(15)
C40 Rh C41 34.72(15)
C31 Rh Ga 95.20(10)
C30 Rh Ga 94.19(11)
C43 Rh Ga 84.49(11)
C44 Rh Ga 98.10(11)
C42 Rh Ga 102.29(10)
C45 Rh Ga 130.52(12)
C40 Rh Ga 159.12(11)
C41 Rh Ga 136.00(11)
N2 Ga N1 93.12(12)
N2 Ga Cl 98.59(10)
N1 Ga Cl 93.58(10)
N2 Ga Rh 129.12(9)
N1 Ga Rh 122.84(9)
Cl Ga Rh 112.08(4)
N2 C3 C2 124.4(3)
N2 C3 C5 119.0(3)
C2 C3 C5 116.6(3)
C7 C12 C13 113.8(3)
C7 C12 C14 112.0(3)
C13 C12 C14 109.3(3)
C11 C6 C7 121.1(3)
C11 C6 N1 120.6(3)
C7 C6 N1 118.2(3)
C30 C31 C32 121.1(3)
C30 C31 Rh 71.5(2)
C32 C31 Rh 115.0(3)
C19 C24 C25 111.6(3)
C19 C24 C26 111.4(3)
C25 C24 C26 110.5(3)
C11 C15 C16 113.6(3)
C11 C15 C17 110.1(3)
C16 C15 C17 108.0(3)
C37 C36 C35 116.0(3)
C8 C7 C6 118.8(4)
C8 C7 C12 120.8(3)
C6 C7 C12 120.4(3)
C31 C32 C33 112.0(3)
C34 C33 C32 114.4(3)
C9 C10 C11 122.1(4)
C3 C2 C1 126.8(3)
C19 C18 C23 121.7(4)
C19 C18 N2 119.8(3)
C23 C18 N2 118.6(3)
C31 C30 C37 124.3(3)
C31 C30 Rh 69.4(2)
C37 C30 Rh 113.9(3)
C10 C11 C6 117.4(3)
C10 C11 C15 118.5(4)
C6 C11 C15 124.0(3)
C30 C37 C36 114.4(3)
C9 C8 C7 120.9(4)
C21 C20 C19 121.4(4)
C10 C9 C8 119.7(4)
C33 C34 C35 115.6(3)
C21 C22 C23 121.1(4)
C41 C42 C43 118.7(4)
C41 C42 Rh 74.2(2)
C43 C42 Rh 68.2(2)
C28 C27 C23 113.9(3)
C28 C27 C29 109.2(4)
C23 C27 C29 109.8(3)
C36 C35 C34 115.7(3)
C22 C23 C18 117.9(4)
C22 C23 C27 120.2(4)
C18 C23 C27 121.9(4)
C42 C43 C44 121.3(4)
C42 C43 Rh 75.7(2)
C44 C43 Rh 74.3(2)
C45 C44 C43 118.7(4)
C45 C44 Rh 74.3(3)
C43 C44 Rh 68.8(2)
C20 C19 C18 117.9(4)
C20 C19 C24 119.4(3)
C18 C19 C24 122.7(4)
C20 C21 C22 120.0(4)
C42 C41 C40 120.4(4)
C42 C41 Rh 71.0(2)
C40 C41 Rh 72.7(2)
C41 C40 C45 120.6(4)
C41 C40 Rh 72.6(2)
C45 C40 Rh 71.7(2)
C44 C45 C40 120.2(4)
C44 C45 Rh 70.7(2)
C40 C45 Rh 73.3(2)
C1 N1 C6 121.2(3)
C1 N1 Ga 119.9(2)
C6 N1 Ga 118.3(2)
C3 N2 C18 119.3(3)
C3 N2 Ga 118.9(2)
C18 N2 Ga 121.2(2)
N1 C1 C2 124.6(3)
N1 C1 C4 120.1(3)
C2 C1 C4 115.3(3)

loop_
_geom_bond_atom_site_label_1
_geom_bond_atom_site_label_2
_geom_bond_distance
C13 C12 1.519(5)
Rh C31 2.113(4)
Rh C30 2.141(4)
Rh C43 2.209(4)
Rh C44 2.281(4)
Rh C42 2.305(4)
Rh C45 2.326(4)
Rh C40 2.347(4)
Rh C41 2.346(4)
Rh Ga 2.4037(8)
Ga N2 1.974(3)
Ga N1 2.018(3)
Ga Cl 2.3216(14)
C3 N2 1.332(5)
C3 C2 1.394(5)
C3 C5 1.522(5)
C12 C7 1.517(5)
C12 C14 1.535(5)
C6 C11 1.406(5)
C6 C7 1.409(5)
C6 N1 1.449(5)
C31 C30 1.424(5)
C31 C32 1.515(5)
C24 C19 1.513(5)
C24 C25 1.531(6)
C24 C26 1.527(5)
C15 C11 1.521(5)
C15 C16 1.530(5)
C15 C17 1.551(5)
C36 C37 1.535(5)
C36 C35 1.541(6)
C7 C8 1.391(5)
C32 C33 1.540(5)
C33 C34 1.529(6)
C10 C9 1.370(6)
C10 C11 1.407(5)
C2 C1 1.409(5)
C18 C19 1.403(5)
C18 C23 1.403(6)
C18 N2 1.449(5)
C30 C37 1.513(5)
C4 C1 1.510(5)
C8 C9 1.390(6)
C20 C21 1.373(6)
C20 C19 1.394(5)
C34 C35 1.544(5)
C22 C21 1.386(6)
C22 C23 1.394(6)
C42 C41 1.394(6)
C42 C43 1.401(6)
C27 C28 1.512(6)
C27 C23 1.523(5)
C27 C29 1.537(6)
C43 C44 1.425(6)
C44 C45 1.384(6)
C41 C40 1.400(6)
C40 C45 1.405(6)
N1 C1 1.321(5)

loop_
_geom_torsion_atom_site_label_1
_geom_torsion_atom_site_label_2
_geom_torsion_atom_site_label_3
_geom_torsion_atom_site_label_4
_geom_torsion
C31 Rh Ga N2 38.54(16)
C30 Rh Ga N2 -0.69(15)
C43 Rh Ga N2 -162.62(16)
C44 Rh Ga N2 -128.15(16)
C42 Rh Ga N2 165.79(16)
C45 Rh Ga N2 -113.52(19)
C40 Rh Ga N2 -151.9(3)
C41 Rh Ga N2 155.28(19)
C31 Rh Ga N1 -88.93(15)
C30 Rh Ga N1 -128.16(15)
C43 Rh Ga N1 69.91(16)
C44 Rh Ga N1 104.38(16)
C42 Rh Ga N1 38.32(16)
C45 Rh Ga N1 119.01(18)
C40 Rh Ga N1 80.6(3)
C41 Rh Ga N1 27.82(19)
C31 Rh Ga Cl 161.06(11)
C30 Rh Ga Cl 121.83(11)
C43 Rh Ga Cl -40.10(13)
C44 Rh Ga Cl -5.63(12)
C42 Rh Ga Cl -71.69(12)
C45 Rh Ga Cl 9.00(15)
C40 Rh Ga Cl -29.4(3)
C41 Rh Ga Cl -82.19(16)
C43 Rh C31 C30 -178.4(4)
C44 Rh C31 C30 44.7(5)
C42 Rh C31 C30 160.9(2)
C45 Rh C31 C30 63.0(3)
C40 Rh C31 C30 93.6(2)
C41 Rh C31 C30 129.5(2)
Ga Rh C31 C30 -90.2(2)
C30 Rh C31 C32 -116.5(4)
C43 Rh C31 C32 65.1(5)
C44 Rh C31 C32 -71.7(6)
C42 Rh C31 C32 44.4(3)
C45 Rh C31 C32 -53.4(3)
C40 Rh C31 C32 -22.8(3)
C41 Rh C31 C32 13.1(3)
Ga Rh C31 C32 153.3(2)
C11 C6 C7 C8 0.9(5)
N1 C6 C7 C8 -176.1(3)
C11 C6 C7 C12 -176.8(3)
N1 C6 C7 C12 6.1(5)
C13 C12 C7 C8 24.7(5)
C14 C12 C7 C8 -100.0(4)
C13 C12 C7 C6 -157.7(3)
C14 C12 C7 C6 77.7(4)
C30 C31 C32 C33 91.3(4)
Rh C31 C32 C33 174.0(2)
C31 C32 C33 C34 -52.8(4)
N2 C3 C2 C1 5.5(6)
C5 C3 C2 C1 -174.5(4)
C32 C31 C30 C37 3.1(6)
Rh C31 C30 C37 -105.5(4)
C32 C31 C30 Rh 108.6(3)
C43 Rh C30 C31 178.2(4)
C44 Rh C30 C31 -163.7(2)
C42 Rh C30 C31 -47.9(5)
C45 Rh C30 C31 -133.2(2)
C40 Rh C30 C31 -97.1(2)
C41 Rh C30 C31 -66.6(3)
Ga Rh C30 C31 93.1(2)
C31 Rh C30 C37 119.5(4)
C43 Rh C30 C37 -62.3(6)
C44 Rh C30 C37 -44.2(3)
C42 Rh C30 C37 71.6(5)
C45 Rh C30 C37 -13.7(3)
C40 Rh C30 C37 22.4(3)
C41 Rh C30 C37 52.9(3)
Ga Rh C30 C37 -147.4(3)
C9 C10 C11 C6 1.7(6)
C9 C10 C11 C15 -174.7(3)
C7 C6 C11 C10 -2.2(5)
N1 C6 C11 C10 174.7(3)
C7 C6 C11 C15 173.9(3)
N1 C6 C11 C15 -9.1(5)
C16 C15 C11 C10 -62.6(5)
C17 C15 C11 C10 58.5(5)
C16 C15 C11 C6 121.3(4)
C17 C15 C11 C6 -117.6(4)
C31 C30 C37 C36 -82.5(5)
Rh C30 C37 C36 -163.1(3)
C35 C36 C37 C30 74.4(4)
C6 C7 C8 C9 1.1(5)
C12 C7 C8 C9 178.8(3)
C11 C10 C9 C8 0.2(6)
C7 C8 C9 C10 -1.6(6)
C32 C33 C34 C35 -54.2(5)
C31 Rh C42 C41 -61.9(3)
C30 Rh C42 C41 -27.2(5)
C43 Rh C42 C41 130.5(4)
C44 Rh C42 C41 99.5(3)
C45 Rh C42 C41 63.7(3)
C40 Rh C42 C41 28.4(2)
Ga Rh C42 C41 -167.2(2)
C31 Rh C42 C43 167.6(2)
C30 Rh C42 C43 -157.8(4)
C44 Rh C42 C43 -31.0(2)
C45 Rh C42 C43 -66.8(3)
C40 Rh C42 C43 -102.1(3)
C41 Rh C42 C43 -130.5(4)
Ga Rh C42 C43 62.3(2)
C37 C36 C35 C34 -72.2(5)
C33 C34 C35 C36 103.4(4)
C21 C22 C23 C18 -0.6(6)
C21 C22 C23 C27 -179.7(4)
C19 C18 C23 C22 0.5(6)
N2 C18 C23 C22 179.3(3)
C19 C18 C23 C27 179.6(3)
N2 C18 C23 C27 -1.7(5)
C28 C27 C23 C22 -38.0(5)
C29 C27 C23 C22 84.8(5)
C28 C27 C23 C18 143.0(4)
C29 C27 C23 C18 -94.2(4)
C41 C42 C43 C44 4.7(6)
Rh C42 C43 C44 61.1(3)
C41 C42 C43 Rh -56.4(3)
C31 Rh C43 C42 -29.5(5)
C30 Rh C43 C42 153.7(4)
C44 Rh C43 C42 129.0(4)
C45 Rh C43 C42 99.9(3)
C40 Rh C43 C42 64.2(2)
C41 Rh C43 C42 29.0(2)
Ga Rh C43 C42 -119.7(2)
C31 Rh C43 C44 -158.5(4)
C30 Rh C43 C44 24.7(6)
C42 Rh C43 C44 -129.0(4)
C45 Rh C43 C44 -29.1(2)
C40 Rh C43 C44 -64.8(3)
C41 Rh C43 C44 -100.0(3)
Ga Rh C43 C44 111.3(2)
C42 C43 C44 C45 -4.7(6)
Rh C43 C44 C45 57.1(4)
C42 C43 C44 Rh -61.8(4)
C31 Rh C44 C45 25.8(6)
C30 Rh C44 C45 59.1(3)
C43 Rh C44 C45 -130.1(4)
C42 Rh C44 C45 -99.8(3)
C40 Rh C44 C45 -28.9(2)
C41 Rh C44 C45 -64.0(3)
Ga Rh C44 C45 160.4(2)
C31 Rh C44 C43 155.9(4)
C30 Rh C44 C43 -170.8(2)
C42 Rh C44 C43 30.3(2)
C45 Rh C44 C43 130.1(4)
C40 Rh C44 C43 101.2(3)
C41 Rh C44 C43 66.1(3)
Ga Rh C44 C43 -69.5(2)
C21 C20 C19 C18 -1.7(6)
C21 C20 C19 C24 179.4(4)
C23 C18 C19 C20 0.7(5)
N2 C18 C19 C20 -178.1(3)
C23 C18 C19 C24 179.5(3)
N2 C18 C19 C24 0.7(5)
C25 C24 C19 C20 67.0(5)
C26 C24 C19 C20 -57.1(5)
C25 C24 C19 C18 -111.9(4)
C26 C24 C19 C18 124.1(4)
C19 C20 C21 C22 1.7(6)
C23 C22 C21 C20 -0.4(6)
C43 C42 C41 C40 -1.9(6)
Rh C42 C41 C40 -55.4(4)
C43 C42 C41 Rh 53.5(3)
C31 Rh C41 C42 131.6(3)
C30 Rh C41 C42 168.3(2)
C43 Rh C41 C42 -30.0(3)
C44 Rh C41 C42 -67.8(3)
C45 Rh C41 C42 -103.2(3)
C40 Rh C41 C42 -132.0(4)
Ga Rh C41 C42 18.2(3)
C31 Rh C41 C40 -96.5(3)
C30 Rh C41 C40 -59.8(3)
C43 Rh C41 C40 102.0(3)
C44 Rh C41 C40 64.1(3)
C42 Rh C41 C40 132.0(4)
C45 Rh C41 C40 28.8(3)
Ga Rh C41 C40 150.1(2)
C42 C41 C40 C45 -0.9(6)
Rh C41 C40 C45 -55.5(4)
C42 C41 C40 Rh 54.6(3)
C31 Rh C40 C41 93.0(3)
C30 Rh C40 C41 133.5(3)
C43 Rh C40 C41 -65.2(3)
C44 Rh C40 C41 -102.8(3)
C42 Rh C40 C41 -28.5(3)
C45 Rh C40 C41 -131.7(4)
Ga Rh C40 C41 -76.2(4)
C31 Rh C40 C45 -135.3(3)
C30 Rh C40 C45 -94.9(3)
C43 Rh C40 C45 66.5(3)
C44 Rh C40 C45 28.9(3)
C42 Rh C40 C45 103.1(3)
C41 Rh C40 C45 131.7(4)
Ga Rh C40 C45 55.5(4)
C43 C44 C45 C40 1.9(6)
Rh C44 C45 C40 56.3(4)
C43 C44 C45 Rh -54.4(3)
C41 C40 C45 C44 0.8(6)
Rh C40 C45 C44 -55.0(4)
C41 C40 C45 Rh 55.9(3)
C31 Rh C45 C44 -169.8(2)
C30 Rh C45 C44 -134.4(3)
C43 Rh C45 C44 30.7(3)
C42 Rh C45 C44 67.6(3)
C40 Rh C45 C44 131.4(4)
C41 Rh C45 C44 102.8(3)
Ga Rh C45 C44 -25.9(3)
C31 Rh C45 C40 58.8(3)
C30 Rh C45 C40 94.3(3)
C43 Rh C45 C40 -100.7(3)
C44 Rh C45 C40 -131.4(4)
C42 Rh C45 C40 -63.8(3)
C41 Rh C45 C40 -28.6(2)
Ga Rh C45 C40 -157.3(2)
C11 C6 N1 C1 75.3(5)
C7 C6 N1 C1 -107.7(4)
C11 C6 N1 Ga -96.1(3)
C7 C6 N1 Ga 81.0(4)
N2 Ga N1 C1 27.9(3)
Cl Ga N1 C1 -70.9(3)
Rh Ga N1 C1 169.9(2)
N2 Ga N1 C6 -160.5(3)
Cl Ga N1 C6 100.6(3)
Rh Ga N1 C6 -18.6(3)
C2 C3 N2 C18 -162.9(4)
C5 C3 N2 C18 17.1(5)
C2 C3 N2 Ga 25.8(5)
C5 C3 N2 Ga -154.1(3)
C19 C18 N2 C3 -96.2(4)
C23 C18 N2 C3 85.0(4)
C19 C18 N2 Ga 74.8(4)
C23 C18 N2 Ga -104.0(3)
N1 Ga N2 C3 -36.2(3)
Cl Ga N2 C3 57.9(3)
Rh Ga N2 C3 -174.3(2)
N1 Ga N2 C18 152.7(3)
Cl Ga N2 C18 -113.2(3)
Rh Ga N2 C18 14.6(3)
C6 N1 C1 C2 -179.3(4)
Ga N1 C1 C2 -8.0(5)
C6 N1 C1 C4 1.8(5)
Ga N1 C1 C4 173.1(3)
C3 C2 C1 N1 -15.6(6)
C3 C2 C1 C4 163.3(4)
